data_4332575
loop_
_publ_author_name
'Sekiya, Ryo'
'Nishikiori, Shin-ichi'
'Ogura, Katsuyuki'

_publ_section_title
;
 Coordination Framework Hosts Consisting of 4-Pyridyl-Substituted
 Carboxylic Acid (PCA) Dimers and 1D Chains of Ni2+and SCN-:&#x00A0; A
 Rational Structural Extension toward Coordination Framework Hosts with
 Large Rectangular Cavities
;
_journal_issue 23
_journal_name_full 'Inorganic Chemistry'
_journal_page_first 9233
_journal_page_last 9244
_journal_paper_doi 10.1021/ic0605367
_journal_volume 45
_journal_year 2006
_chemical_formula_iupac '[Ni (S C N)2 (C12 H9 N O2)2]. (C16 H10)'
_chemical_formula_moiety 'C26 H18 N4 Ni O4 S2, C16 H10'
_chemical_formula_sum 'C42 H28 N4 Ni O4 S2'
_chemical_formula_weight 775.54
_chemical_name_systematic
;
 catena-bis(N-4-(4-pyridyl)benzoic acid)nickel(II)
-bis(\m-thiocyanato-N,N',S,S').(pyrene)
;
_space_group_IT_number 2
_symmetry_cell_setting triclinic
_symmetry_space_group_name_Hall '-P 1'
_symmetry_space_group_name_H-M 'P -1'
_atom_sites_solution_hydrogens geom
_atom_sites_solution_primary direct
_atom_sites_solution_secondary difmap
_audit_conform_dict_location ftp://ftp.iucr.org/pub/cif_core.dic
_audit_conform_dict_name cif_core.dic
_audit_conform_dict_version 2.3
_audit_creation_date 2006-03-18T21:15:59-00:00
_audit_creation_method 'WinGX routine CIF_UPDATE'
_cell_angle_alpha 115.63(7)
_cell_angle_beta 45.83(13)
_cell_angle_gamma 128.98(7)
_cell_formula_units_Z 2
_cell_length_a 10.697(14)
_cell_length_b 10.926(7)
_cell_length_c 26.82(2)
_cell_measurement_reflns_used 55
_cell_measurement_temperature 182(2)
_cell_measurement_theta_max 29.97
_cell_measurement_theta_min 1.06
_cell_volume 1748(5)
_computing_cell_refinement RAPID-AUTO
_computing_data_collection RAPID-AUTO
_computing_data_reduction 'SHELXL-97 (Sheldrick, 1997)'
_computing_molecular_graphics 'ORTEP-3 for Windows (L. J. Farrugia, 1997)'
_computing_structure_refinement 'SHELXL-97 (Sheldrick, 1997)'
_computing_structure_solution 'SHELXS-97 (Sheldrick, 1997)'
_diffrn_ambient_temperature 182(2)
_diffrn_measured_fraction_theta_full 0.855
_diffrn_measured_fraction_theta_max 0.855
_diffrn_measurement_device_type 'RIGAKU RAXIS-RAPID'
_diffrn_measurement_method \w
_diffrn_radiation_monochromator graphite
_diffrn_radiation_probe x-ray
_diffrn_radiation_source 'fine-focus sealed tube'
_diffrn_radiation_type MoK\a
_diffrn_radiation_wavelength 0.71069
_diffrn_reflns_av_R_equivalents 0
_diffrn_reflns_av_unetI/netI 0.4023
_diffrn_reflns_limit_h_max 13
_diffrn_reflns_limit_h_min -15
_diffrn_reflns_limit_k_max 13
_diffrn_reflns_limit_k_min -15
_diffrn_reflns_limit_l_max 34
_diffrn_reflns_limit_l_min -37
_diffrn_reflns_number 8683
_diffrn_reflns_theta_full 29.97
_diffrn_reflns_theta_max 29.97
_diffrn_reflns_theta_min 1.06
_exptl_absorpt_coefficient_mu 0.726
_exptl_absorpt_correction_type none
_exptl_crystal_colour green
_exptl_crystal_density_diffrn 1.474
_exptl_crystal_density_method 'not measured'
_exptl_crystal_description block
_exptl_crystal_F_000 800
_exptl_crystal_size_max 0.10
_exptl_crystal_size_mid 0.10
_exptl_crystal_size_min 0.10
_refine_diff_density_max 0.433
_refine_diff_density_min -0.586
_refine_diff_density_rms 0.107
_refine_ls_extinction_method none
_refine_ls_goodness_of_fit_ref 0.783
_refine_ls_hydrogen_treatment constr
_refine_ls_matrix_type full
_refine_ls_number_parameters 481
_refine_ls_number_reflns 8683
_refine_ls_number_restraints 0
_refine_ls_restrained_S_all 0.783
_refine_ls_R_factor_all 0.278
_refine_ls_R_factor_gt 0.0695
_refine_ls_shift/su_max 0.004
_refine_ls_shift/su_mean 0.00
_refine_ls_structure_factor_coef Fsqd
_refine_ls_weighting_details 'calc w=1/[\s^2^(Fo^2^)+(0.0786P)^2^+0.0000P] where P=(Fo^2^+2Fc^2^)/3'
_refine_ls_weighting_scheme calc
_refine_ls_wR_factor_gt 0.1528
_refine_ls_wR_factor_ref 0.2081
_reflns_number_gt 2332
_reflns_number_total 8683
_reflns_threshold_expression >2sigma(I)
_cod_data_source_file ic0605367sup3.cif
_cod_data_source_block pyrene(pybenH)
_cod_database_code 4332575

loop_
_space_group_symop_id
_space_group_symop_operation_xyz
1 'x, y, z'
2 '-x, -y, -z'

loop_
_atom_site_label
_atom_site_type_symbol
_atom_site_fract_x
_atom_site_fract_y
_atom_site_fract_z
_atom_site_U_iso_or_equiv
_atom_site_adp_type
_atom_site_occupancy
_atom_site_symmetry_multiplicity
_atom_site_calc_flag
_atom_site_refinement_flags
C1 C -0.2555(10) 0.1625(8) 0.0740(3) 0.0273(16) Uani 1 1 d .
C2 C 0.2278(10) 0.3564(8) -0.0317(3) 0.0306(17) Uani 1 1 d .
C11 C -0.2062(11) -0.0428(8) 0.1508(3) 0.0305(17) Uani 1 1 d .
H11 H -0.3242 -0.0815 0.1568 0.037 Uiso 1 1 calc R
C12 C -0.2231(11) -0.0254(9) 0.2083(4) 0.0351(19) Uani 1 1 d .
H12 H -0.3499 -0.0485 0.2528 0.042 Uiso 1 1 calc R
C13 C -0.0569(11) 0.0260(8) 0.2030(3) 0.0299(17) Uani 1 1 d .
C14 C 0.1191(11) 0.0528(9) 0.1362(3) 0.0347(18) Uani 1 1 d .
H14 H 0.2366 0.0843 0.1287 0.042 Uiso 1 1 calc R
C15 C 0.1270(11) 0.0346(9) 0.0803(4) 0.0340(18) Uani 1 1 d .
H15 H 0.2508 0.053 0.0351 0.041 Uiso 1 1 calc R
C16 C -0.0715(11) 0.0496(9) 0.2657(3) 0.0302(17) Uani 1 1 d .
C17 C -0.2521(11) -0.0093(9) 0.3291(4) 0.039(2) Uani 1 1 d .
H17 H -0.3745 -0.0656 0.335 0.047 Uiso 1 1 calc R
C18 C -0.2571(12) 0.0129(9) 0.3856(4) 0.041(2) Uani 1 1 d .
H18 H -0.3842 -0.0283 0.4298 0.049 Uiso 1 1 calc R
C19 C -0.0819(11) 0.0935(9) 0.3790(4) 0.0349(18) Uani 1 1 d .
C20 C 0.1012(11) 0.1551(8) 0.3142(3) 0.0320(18) Uani 1 1 d .
H20 H 0.2237 0.2148 0.3086 0.038 Uiso 1 1 calc R
C21 C 0.1078(11) 0.1313(9) 0.2586(4) 0.0365(19) Uani 1 1 d .
H21 H 0.2349 0.1703 0.2142 0.044 Uiso 1 1 calc R
C22 C -0.0860(12) 0.1144(10) 0.4380(4) 0.0387(19) Uani 1 1 d .
C31 C 0.1132(11) 0.3695(9) 0.8572(4) 0.0366(19) Uani 1 1 d .
H31 H 0.233 0.4045 0.849 0.044 Uiso 1 1 calc R
C32 C 0.1072(12) 0.3174(9) 0.8019(4) 0.040(2) Uani 1 1 d .
H32 H 0.2221 0.3184 0.7565 0.048 Uiso 1 1 calc R
C33 C -0.0705(11) 0.2623(8) 0.8125(3) 0.0276(16) Uani 1 1 d .
C34 C -0.2293(11) 0.2624(9) 0.8795(4) 0.0365(19) Uani 1 1 d .
H34 H -0.3528 0.2243 0.8895 0.044 Uiso 1 1 calc R
C35 C -0.2150(11) 0.3166(9) 0.9334(4) 0.0388(19) Uani 1 1 d .
H35 H -0.3294 0.3138 0.9794 0.047 Uiso 1 1 calc R
C36 C -0.0731(11) 0.2227(9) 0.7534(4) 0.0313(17) Uani 1 1 d .
C37 C 0.0989(11) 0.2805(9) 0.6886(4) 0.0356(19) Uani 1 1 d .
H37 H 0.2256 0.3422 0.6804 0.043 Uiso 1 1 calc R
C38 C 0.0949(12) 0.2519(9) 0.6340(4) 0.0387(19) Uani 1 1 d .
H38 H 0.2179 0.2941 0.5891 0.046 Uiso 1 1 calc R
C39 C -0.0901(11) 0.1610(9) 0.6448(4) 0.0352(19) Uani 1 1 d .
C40 C -0.2652(12) 0.0960(9) 0.7094(4) 0.040(2) Uani 1 1 d .
H40 H -0.392 0.0306 0.7175 0.048 Uiso 1 1 calc R
C41 C -0.2553(11) 0.1266(9) 0.7625(4) 0.0374(19) Uani 1 1 d .
H41 H -0.3773 0.0804 0.807 0.045 Uiso 1 1 calc R
C42 C -0.0938(12) 0.1389(9) 0.5872(4) 0.0354(18) Uani 1 1 d .
N1 N -0.1956(9) 0.0867(7) 0.0627(3) 0.0325(15) Uani 1 1 d .
N2 N 0.1688(9) 0.4143(7) -0.0343(3) 0.0343(15) Uani 1 1 d .
N11 N -0.0322(9) -0.0084(7) 0.0860(3) 0.0335(15) Uani 1 1 d .
N31 N -0.0429(9) 0.3733(7) 0.9223(3) 0.0362(15) Uani 1 1 d .
O11 O -0.2581(8) 0.0535(7) 0.4964(3) 0.0553(17) Uani 1 1 d .
H211 H -0.2419 0.0726 0.526 0.083 Uiso 1 1 calc R
O12 O 0.0790(8) 0.1846(7) 0.4282(3) 0.0487(15) Uani 1 1 d .
O31 O 0.0752(8) 0.1896(6) 0.5269(3) 0.0470(15) Uani 1 1 d .
H231 H 0.0546 0.1709 0.4986 0.07 Uiso 1 1 calc R
O32 O -0.2643(8) 0.0702(7) 0.6000(3) 0.0475(15) Uani 1 1 d .
S1 S -0.3334(3) 0.2703(2) 0.08745(10) 0.0386(5) Uani 1 1 d .
S2 S 0.2961(3) 0.2736(2) -0.02339(10) 0.0368(5) Uani 1 1 d .
Ni1 Ni 0 0 0 0.0296(4) Uani 1 2 d S
Ni2 Ni 0 0.5 0 0.0343(4) Uani 1 2 d S
C101 C 0.0101(16) 0.4989(11) 0.4213(5) 0.063(3) Uani 1 1 d .
H101 H -0.0603 0.4936 0.4697 0.075 Uiso 1 1 calc R
C102 C -0.0993(14) 0.4407(10) 0.3961(5) 0.053(2) Uani 1 1 d .
C103 C -0.3090(13) 0.3758(10) 0.4393(5) 0.056(2) Uani 1 1 d .
H103 H -0.3846 0.3657 0.4878 0.067 Uiso 1 1 calc R
C104 C -0.4061(13) 0.3269(11) 0.4132(4) 0.056(2) Uani 1 1 d .
H104 H -0.5477 0.2869 0.4445 0.067 Uiso 1 1 calc R
C105 C -0.3045(12) 0.3333(10) 0.3411(4) 0.047(2) Uani 1 1 d .
C106 C -0.4012(14) 0.2877(10) 0.3133(5) 0.055(2) Uani 1 1 d .
H106 H -0.5421 0.2497 0.3433 0.066 Uiso 1 1 calc R
C107 C -0.2933(15) 0.2980(11) 0.2436(5) 0.058(2) Uani 1 1 d .
H107 H -0.361 0.2654 0.2255 0.07 Uiso 1 1 calc R
C108 C -0.0901(15) 0.3540(10) 0.1989(5) 0.057(3) Uani 1 1 d .
H108 H -0.0189 0.3612 0.1506 0.068 Uiso 1 1 calc R
C109 C 0.0168(13) 0.4019(10) 0.2238(4) 0.048(2) Uani 1 1 d .
C110 C 0.2279(14) 0.4653(10) 0.1808(5) 0.061(3) Uani 1 1 d .
H110 H 0.3028 0.4703 0.132 0.073 Uiso 1 1 calc R
C111 C 0.3272(14) 0.5190(10) 0.2064(5) 0.059(3) Uani 1 1 d .
H111 H 0.4694 0.5615 0.1752 0.071 Uiso 1 1 calc R
C112 C 0.2276(13) 0.5139(10) 0.2771(5) 0.048(2) Uani 1 1 d .
C113 C 0.3228(14) 0.5692(10) 0.3062(5) 0.064(3) Uani 1 1 d .
H113 H 0.4648 0.6124 0.2769 0.077 Uiso 1 1 calc R
C114 C 0.2137(15) 0.5621(11) 0.3771(5) 0.064(3) Uani 1 1 d .
H114 H 0.2831 0.6027 0.3956 0.076 Uiso 1 1 calc R
C115 C 0.0106(12) 0.4473(9) 0.3234(4) 0.043(2) Uani 1 1 d .
C116 C -0.0911(11) 0.3938(9) 0.2953(4) 0.0374(19) Uani 1 1 d .

loop_
_atom_site_aniso_label
_atom_site_aniso_U_11
_atom_site_aniso_U_22
_atom_site_aniso_U_33
_atom_site_aniso_U_23
_atom_site_aniso_U_13
_atom_site_aniso_U_12
C1 0.027(4) 0.024(4) 0.030(4) 0.007(3) -0.019(4) 0.007(3)
C2 0.024(4) 0.038(5) 0.022(4) 0.006(3) -0.008(3) 0.015(4)
C11 0.035(4) 0.042(5) 0.026(4) 0.004(3) -0.019(4) 0.020(4)
C12 0.022(4) 0.054(5) 0.026(4) 0.014(4) -0.010(3) 0.015(4)
C13 0.039(5) 0.038(5) 0.024(4) -0.001(3) -0.021(4) 0.022(4)
C14 0.035(5) 0.048(5) 0.024(4) 0.004(3) -0.016(4) 0.021(4)
C15 0.027(4) 0.050(5) 0.021(4) 0.006(3) -0.011(4) 0.019(4)
C16 0.026(4) 0.045(5) 0.022(4) 0.004(3) -0.012(4) 0.019(4)
C17 0.035(5) 0.060(6) 0.025(4) 0.002(4) -0.017(4) 0.026(4)
C18 0.039(5) 0.058(6) 0.025(4) 0.006(4) -0.015(4) 0.024(5)
C19 0.040(5) 0.044(5) 0.032(4) 0.000(4) -0.025(4) 0.022(4)
C20 0.036(5) 0.040(5) 0.026(4) 0.002(3) -0.021(4) 0.017(4)
C21 0.035(5) 0.059(6) 0.016(4) 0.004(3) -0.010(4) 0.028(4)
C22 0.038(5) 0.055(6) 0.025(4) 0.005(4) -0.015(4) 0.025(4)
C31 0.037(5) 0.049(5) 0.034(4) 0.000(4) -0.020(4) 0.027(4)
C32 0.057(6) 0.053(6) 0.032(4) -0.008(4) -0.033(4) 0.033(5)
C33 0.031(4) 0.030(4) 0.026(4) 0.004(3) -0.018(4) 0.014(4)
C34 0.033(5) 0.046(5) 0.038(5) 0.004(4) -0.024(4) 0.018(4)
C35 0.035(5) 0.048(5) 0.028(4) 0.005(4) -0.015(4) 0.020(4)
C36 0.032(4) 0.044(5) 0.025(4) 0.003(3) -0.017(4) 0.020(4)
C37 0.036(5) 0.045(5) 0.036(4) -0.002(4) -0.030(4) 0.015(4)
C38 0.038(5) 0.047(5) 0.031(4) 0.005(4) -0.017(4) 0.023(4)
C39 0.041(5) 0.052(6) 0.025(4) -0.001(4) -0.024(4) 0.023(4)
C40 0.039(5) 0.055(6) 0.031(4) 0.002(4) -0.020(4) 0.025(4)
C41 0.034(5) 0.057(6) 0.020(4) 0.005(4) -0.011(4) 0.025(4)
C42 0.035(5) 0.036(5) 0.038(5) 0.004(4) -0.023(4) 0.016(4)
N1 0.037(4) 0.042(4) 0.024(3) 0.006(3) -0.017(3) 0.020(3)
N2 0.036(4) 0.031(4) 0.035(4) 0.000(3) -0.025(3) 0.013(3)
N11 0.040(4) 0.037(4) 0.031(4) 0.002(3) -0.023(3) 0.019(3)
N31 0.039(4) 0.045(4) 0.037(4) -0.006(3) -0.028(4) 0.024(3)
O11 0.052(4) 0.095(5) 0.032(3) 0.009(3) -0.028(3) 0.034(4)
O12 0.044(4) 0.073(4) 0.037(3) 0.000(3) -0.027(3) 0.029(3)
O31 0.050(4) 0.071(4) 0.032(3) 0.000(3) -0.029(3) 0.030(3)
O32 0.040(3) 0.067(4) 0.041(3) 0.005(3) -0.027(3) 0.022(3)
S1 0.0361(12) 0.0482(14) 0.0396(12) 0.0040(10) -0.0199(10) 0.0254(11)
S2 0.0352(12) 0.0433(13) 0.0418(12) 0.0100(9) -0.0228(10) 0.0182(10)
Ni1 0.0333(8) 0.0388(9) 0.0249(7) 0.0030(6) -0.0170(7) 0.0202(7)
Ni2 0.0383(9) 0.0460(10) 0.0278(8) 0.0014(7) -0.0200(7) 0.0238(8)
C101 0.071(7) 0.053(7) 0.070(7) 0.007(5) -0.046(6) 0.025(6)
C102 0.057(6) 0.049(6) 0.058(6) 0.004(5) -0.034(5) 0.027(5)
C103 0.040(6) 0.056(6) 0.049(6) 0.013(5) -0.020(5) 0.017(5)
C104 0.039(5) 0.071(7) 0.046(6) 0.009(5) -0.016(5) 0.029(5)
C105 0.043(5) 0.052(6) 0.043(5) 0.007(4) -0.023(5) 0.022(5)
C106 0.048(6) 0.046(6) 0.066(7) 0.002(5) -0.033(5) 0.022(5)
C107 0.057(7) 0.062(7) 0.058(6) 0.005(5) -0.035(6) 0.028(6)
C108 0.083(8) 0.042(6) 0.049(6) 0.004(5) -0.042(6) 0.028(6)
C109 0.038(5) 0.045(6) 0.042(5) 0.017(4) -0.013(5) 0.016(4)
C110 0.059(7) 0.034(6) 0.045(5) 0.017(4) -0.013(5) 0.018(5)
C111 0.045(6) 0.054(7) 0.059(7) 0.014(5) -0.025(5) 0.016(5)
C112 0.046(6) 0.043(6) 0.053(6) 0.002(4) -0.027(5) 0.024(5)
C113 0.045(6) 0.051(7) 0.083(8) 0.009(5) -0.037(6) 0.016(5)
C114 0.062(7) 0.069(7) 0.067(7) 0.002(6) -0.045(6) 0.027(6)
C115 0.038(5) 0.041(5) 0.047(5) 0.005(4) -0.021(4) 0.022(4)
C116 0.030(5) 0.027(5) 0.030(4) 0.011(3) -0.010(4) 0.007(4)

loop_
_atom_type_symbol
_atom_type_description
_atom_type_scat_dispersion_real
_atom_type_scat_dispersion_imag
_atom_type_scat_source
C C 0.003 0.002 'International Tables Vol C Tables 4.2.6.8 and 6.1.1.4'
H H 0 0 'International Tables Vol C Tables 4.2.6.8 and 6.1.1.4'
N N 0.006 0.003 'International Tables Vol C Tables 4.2.6.8 and 6.1.1.4'
O O 0.011 0.006 'International Tables Vol C Tables 4.2.6.8 and 6.1.1.4'
S S 0.125 0.123 'International Tables Vol C Tables 4.2.6.8 and 6.1.1.4'
Ni Ni 0.339 1.112 'International Tables Vol C Tables 4.2.6.8 and 6.1.1.4'

loop_
_geom_angle_atom_site_label_1
_geom_angle_atom_site_label_2
_geom_angle_atom_site_label_3
_geom_angle
_geom_angle_site_symmetry_1
_geom_angle_site_symmetry_3
N1 C1 S1 178.3(7) . .
N2 C2 S2 176.6(7) . .
N11 C11 C12 123.6(7) . .
N11 C11 H11 118.2 . .
C12 C11 H11 118.2 . .
C11 C12 C13 121.2(7) . .
C11 C12 H12 119.4 . .
C13 C12 H12 119.4 . .
C14 C13 C12 115.1(6) . .
C14 C13 C16 123.0(6) . .
C12 C13 C16 121.8(6) . .
C15 C14 C13 120.9(7) . .
C15 C14 H14 119.5 . .
C13 C14 H14 119.5 . .
N11 C15 C14 123.6(7) . .
N11 C15 H15 118.2 . .
C14 C15 H15 118.2 . .
C17 C16 C21 118.7(7) . .
C17 C16 C13 122.1(7) . .
C21 C16 C13 119.2(6) . .
C16 C17 C18 119.8(7) . .
C16 C17 H17 120.1 . .
C18 C17 H17 120.1 . .
C19 C18 C17 121.7(7) . .
C19 C18 H18 119.1 . .
C17 C18 H18 119.1 . .
C18 C19 C20 117.8(7) . .
C18 C19 C22 122.1(7) . .
C20 C19 C22 120.1(7) . .
C21 C20 C19 120.8(7) . .
C21 C20 H20 119.6 . .
C19 C20 H20 119.6 . .
C20 C21 C16 121.1(7) . .
C20 C21 H21 119.5 . .
C16 C21 H21 119.5 . .
O12 C22 O11 123.0(7) . .
O12 C22 C19 119.1(7) . .
O11 C22 C19 117.8(7) . .
N31 C31 C32 122.8(7) . .
N31 C31 H31 118.6 . .
C32 C31 H31 118.6 . .
C31 C32 C33 120.0(7) . .
C31 C32 H32 120 . .
C33 C32 H32 120 . .
C34 C33 C32 116.0(6) . .
C34 C33 C36 122.8(13) . .
C32 C33 C36 120.9(6) . .
C33 C34 C35 121.6(7) . .
C33 C34 H34 119.2 . .
C35 C34 H34 119.2 . .
N31 C35 C34 121.8(7) . .
N31 C35 H35 119.1 . .
C34 C35 H35 119.1 . .
C37 C36 C41 117.3(6) . .
C37 C36 C33 121.9(7) . .
C41 C36 C33 120.8(7) . .
C36 C37 C38 121.7(7) . .
C36 C37 H37 119.1 . .
C38 C37 H37 119.1 . .
C37 C38 C39 120.2(7) . .
C37 C38 H38 119.9 . .
C39 C38 H38 119.9 . .
C40 C39 C38 118.8(7) . .
C40 C39 C42 121.4(7) . .
C38 C39 C42 119.8(7) . .
C39 C40 C41 119.4(7) . .
C39 C40 H40 120.3 . .
C41 C40 H40 120.3 . .
C40 C41 C36 122.5(7) . .
C40 C41 H41 118.8 . .
C36 C41 H41 118.8 . .
O31 C42 O32 123.2(7) . .
O31 C42 C39 117.9(7) . .
O32 C42 C39 118.9(7) . .
C1 N1 Ni1 154.2(5) . .
C2 N2 Ni2 158.4(6) . .
C11 N11 C15 115.4(6) . .
C11 N11 Ni1 122.5(5) . .
C15 N11 Ni1 121.9(5) . .
C31 N31 C35 117.7(6) . .
C31 N31 Ni2 119.9(5) . 1_556
C35 N31 Ni2 121.5(5) . 1_556
C22 O11 H211 109.5 . .
C42 O31 H231 109.5 . .
C1 S1 Ni2 101.9(3) . .
C2 S2 Ni1 96.5(3) . .
N1 Ni1 N1 180.0(3) . 2
N1 Ni1 N11 90.6(2) . .
N1 Ni1 N11 89.4(2) 2 .
N1 Ni1 N11 89.4(2) . 2
N1 Ni1 N11 90.6(2) 2 2
N11 Ni1 N11 180.0(4) . 2
N1 Ni1 S2 91.0(2) . .
N1 Ni1 S2 89.0(2) 2 .
N11 Ni1 S2 87.3(2) . .
N11 Ni1 S2 92.7(2) 2 .
N1 Ni1 S2 89.0(2) . 2
N1 Ni1 S2 91.0(2) 2 2
N11 Ni1 S2 92.7(2) . 2
N11 Ni1 S2 87.3(2) 2 2
S2 Ni1 S2 180.00(16) . 2
N2 Ni2 N2 180.0(4) 2_565 .
N2 Ni2 N31 89.5(2) 2_565 1_554
N2 Ni2 N31 90.5(2) . 1_554
N2 Ni2 N31 90.5(2) 2_565 2_566
N2 Ni2 N31 89.5(2) . 2_566
N31 Ni2 N31 180.0(2) 1_554 2_566
N2 Ni2 S1 86.6(2) 2_565 .
N2 Ni2 S1 93.4(2) . .
N31 Ni2 S1 90.4(2) 1_554 .
N31 Ni2 S1 89.6(2) 2_566 .
N2 Ni2 S1 93.4(2) 2_565 2_565
N2 Ni2 S1 86.6(2) . 2_565
N31 Ni2 S1 89.6(2) 1_554 2_565
N31 Ni2 S1 90.4(2) 2_566 2_565
S1 Ni2 S1 180.00(11) . 2_565
C114 C101 C102 120.9(9) . .
C114 C101 H101 119.6 . .
C102 C101 H101 119.6 . .
C103 C102 C115 118.9(8) . .
C103 C102 C101 123.3(9) . .
C115 C102 C101 117.8(9) . .
C104 C103 C102 121.3(9) . .
C104 C103 H103 119.4 . .
C102 C103 H103 119.4 . .
C103 C104 C105 122.7(8) . .
C103 C104 H104 118.7 . .
C105 C104 H104 118.7 . .
C106 C105 C104 123.5(8) . .
C106 C105 C116 119.3(8) . .
C104 C105 C116 117.2(8) . .
C107 C106 C105 120.1(9) . .
C107 C106 H106 120 . .
C105 C106 H106 120 . .
C106 C107 C108 121.7(9) . .
C106 C107 H107 119.2 . .
C108 C107 H107 119.2 . .
C107 C108 C109 121.0(8) . .
C107 C108 H108 119.5 . .
C109 C108 H108 119.5 . .
C116 C109 C110 117.8(8) . .
C116 C109 C108 118.2(8) . .
C110 C109 C108 123.9(8) . .
C111 C110 C109 122.6(9) . .
C111 C110 H110 118.7 . .
C109 C110 H110 118.7 . .
C110 C111 C112 122.0(9) . .
C110 C111 H111 119 . .
C112 C111 H111 119 . .
C111 C112 C113 124.3(9) . .
C111 C112 C115 117.8(8) . .
C113 C112 C115 118.0(8) . .
C114 C113 C112 120.9(9) . .
C114 C113 H113 119.6 . .
C112 C113 H113 119.6 . .
C101 C114 C113 122.0(9) . .
C101 C114 H114 119 . .
C113 C114 H114 119 . .
C102 C115 C116 120.1(8) . .
C102 C115 C112 120.5(8) . .
C116 C115 C112 119.3(7) . .
C109 C116 C105 119.8(8) . .
C109 C116 C115 120.5(8) . .
C105 C116 C115 119.7(7) . .

loop_
_geom_bond_atom_site_label_1
_geom_bond_atom_site_label_2
_geom_bond_distance
_geom_bond_site_symmetry_2
C1 N1 1.170(8) .
C1 S1 1.632(7) .
C2 N2 1.185(17) .
C2 S2 1.623(7) .
C11 N11 1.342(9) .
C11 C12 1.360(8) .
C11 H11 0.95 .
C12 C13 1.40(2) .
C12 H12 0.95 .
C13 C14 1.379(10) .
C13 C16 1.492(9) .
C14 C15 1.370(9) .
C14 H14 0.95 .
C15 N11 1.355(19) .
C15 H15 0.95 .
C16 C17 1.358(10) .
C16 C21 1.413(10) .
C17 C18 1.393(9) .
C17 H17 0.95 .
C18 C19 1.384(10) .
C18 H18 0.95 .
C19 C20 1.385(11) .
C19 C22 1.472(9) .
C20 C21 1.355(8) .
C20 H20 0.95 .
C21 H21 0.95 .
C22 O12 1.264(9) .
C22 O11 1.275(9) .
C31 N31 1.341(9) .
C31 C32 1.373(9) .
C31 H31 0.95 .
C32 C33 1.417(10) .
C32 H32 0.95 .
C33 C34 1.364(10) .
C33 C36 1.469(9) .
C34 C35 1.383(9) .
C34 H34 0.95 .
C35 N31 1.350(9) .
C35 H35 0.95 .
C36 C37 1.355(10) .
C36 C41 1.394(10) .
C37 C38 1.385(9) .
C37 H37 0.95 .
C38 C39 1.401(10) .
C38 H38 0.95 .
C39 C40 1.372(11) .
C39 C42 1.482(9) .
C40 C41 1.379(9) .
C40 H40 0.95 .
C41 H41 0.95 .
C42 O31 1.278(9) .
C42 O32 1.279(18) .
N1 Ni1 2.077(7) .
N2 Ni2 2.013(7) .
N11 Ni1 2.118(6) .
N31 Ni2 2.124(6) 1_556
O11 H211 0.84 .
O31 H231 0.84 .
S1 Ni2 2.587(7) .
S2 Ni1 2.511(5) .
Ni1 N1 2.077(7) 2
Ni1 N11 2.118(6) 2
Ni1 S2 2.511(5) 2
Ni2 N2 2.013(7) 2_565
Ni2 N31 2.124(6) 1_554
Ni2 N31 2.124(6) 2_566
Ni2 S1 2.587(7) 2_565
C101 C114 1.357(13) .
C101 C102 1.42(3) .
C101 H101 0.95 .
C102 C103 1.401(12) .
C102 C115 1.416(11) .
C103 C104 1.359(11) .
C103 H103 0.95 .
C104 C105 1.422(11) .
C104 H104 0.95 .
C105 C106 1.406(11) .
C105 C116 1.433(11) .
C106 C107 1.361(12) .
C106 H106 0.95 .
C107 C108 1.366(12) .
C107 H107 0.95 .
C108 C109 1.425(11) .
C108 H108 0.95 .
C109 C116 1.398(10) .
C109 C110 1.415(12) .
C110 C111 1.353(12) .
C110 H110 0.95 .
C111 C112 1.391(12) .
C111 H111 0.95 .
C112 C113 1.392(11) .
C112 C115 1.448(12) .
C113 C114 1.380(12) .
C113 H113 0.95 .
C114 H114 0.95 .
C115 C116 1.433(10) .

loop_
_geom_hbond_atom_site_label_D
_geom_hbond_atom_site_label_H
_geom_hbond_atom_site_label_A
_geom_hbond_distance_DH
_geom_hbond_distance_HA
_geom_hbond_distance_DA
_geom_hbond_angle_DHA
_geom_hbond_publ_flag
O11 H211 O32 0.8400 1.84000 2.660(13) 166.00 yes
O31 H231 O12 0.8400 1.78000 2.596(13) 163.00 yes
